data_7014450
loop_
_publ_author_name
'Darwish, Wael'
'Seikel, Elisabeth'
'K\"asmarker, Ralf'
'Harms, Klaus'
'Sundermeyer, J\"org'

_publ_section_title
;
 Synthesis and X-ray crystal structures of imido and ureato derivatives
 of titanium(iv) phthalocyanine and their application in the catalytic
 formation of carbodiimides by metathesis from isocyanates.
;
_journal_issue 8
_journal_name_full 'Dalton transactions (Cambridge, England : 2003)'
_journal_page_first 1787
_journal_page_last 1794
_journal_paper_doi 10.1039/c0dt00867b
_journal_volume 40
_journal_year 2011
_chemical_compound_source 'synthesis as described'
_chemical_formula_moiety '(C47 H30 N10 O Ti), 1.5(C6 H5 Cl)'
_chemical_formula_sum 'C56 H37.5 Cl1.5 N10 O Ti'
_chemical_formula_weight 967.53
_chemical_name_systematic
;
?
;
_space_group_IT_number 2
_symmetry_cell_setting triclinic
_symmetry_Int_Tables_number 2
_symmetry_space_group_name_Hall '-P 1'
_symmetry_space_group_name_H-M 'P -1'
_atom_sites_solution_secondary difmap
_audit_creation_date 2005-04-18T15:59:01-00:00
_audit_creation_method 'WinGX routine CIF_UPDATE'
_cell_angle_alpha 70.981(10)
_cell_angle_beta 78.757(11)
_cell_angle_gamma 68.628(10)
_cell_formula_units_Z 2
_cell_length_a 12.3080(17)
_cell_length_b 12.5821(14)
_cell_length_c 16.717(2)
_cell_measurement_reflns_used 8506
_cell_measurement_temperature 193(2)
_cell_measurement_theta_max 26
_cell_measurement_theta_min 1.7
_cell_measurement_wavelength 0.71073
_cell_volume 2270.6(5)
_computing_molecular_graphics 'Ortep-3 for Windows (Farrugia, 1997)'
_computing_publication_material 'WinGX publication routines (Farrugia, 1999)'
_computing_structure_refinement 'SHELXL-97 (Sheldrick, 1997)'
_computing_structure_solution 'SHELXS-97 (Sheldrick, 1997)'
_diffrn_ambient_temperature 193(2)
_diffrn_measured_fraction_theta_full 1
_diffrn_measured_fraction_theta_max 1
_diffrn_radiation_monochromator graphite
_diffrn_radiation_probe x-ray
_diffrn_radiation_type MoK\a
_diffrn_radiation_wavelength 0.71073
_diffrn_reflns_av_R_equivalents 0.1148
_diffrn_reflns_av_unetI/netI 0.1667
_diffrn_reflns_limit_h_max 13
_diffrn_reflns_limit_h_min -12
_diffrn_reflns_limit_k_max 13
_diffrn_reflns_limit_k_min -13
_diffrn_reflns_limit_l_max 18
_diffrn_reflns_limit_l_min -18
_diffrn_reflns_number 15399
_diffrn_reflns_theta_full 23
_diffrn_reflns_theta_max 23
_diffrn_reflns_theta_min 1.78
_exptl_absorpt_coefficient_mu 0.332
_exptl_absorpt_correction_type none
_exptl_crystal_colour 'dark blue'
_exptl_crystal_density_diffrn 1.415
_exptl_crystal_density_method 'not measured'
_exptl_crystal_description prism
_exptl_crystal_F_000 998
_exptl_crystal_size_max 0.17
_exptl_crystal_size_mid 0.06
_exptl_crystal_size_min 0.04
_refine_diff_density_max 0.844
_refine_diff_density_min -0.575
_refine_diff_density_rms 0.062
_refine_ls_extinction_method none
_refine_ls_goodness_of_fit_ref 0.924
_refine_ls_matrix_type full
_refine_ls_number_parameters 648
_refine_ls_number_reflns 6330
_refine_ls_number_restraints 36
_refine_ls_restrained_S_all 0.922
_refine_ls_R_factor_all 0.1528
_refine_ls_R_factor_gt 0.0678
_refine_ls_shift/su_max 0
_refine_ls_shift/su_mean 0
_refine_ls_structure_factor_coef Fsqd
_refine_ls_weighting_details 'calc w=1/[\s^2^(Fo^2^)+(0.0388P)^2^+0.0000P] where P=(Fo^2^+2Fc^2^)/3'
_refine_ls_weighting_scheme calc
_refine_ls_wR_factor_gt 0.1075
_refine_ls_wR_factor_ref 0.1321
_reflns_number_gt 3220
_reflns_number_total 6330
_reflns_threshold_expression >2sigma(I)
_cod_data_source_file C0DT00867B.TXT
_cod_data_source_block k11
_cod_original_formula_sum 'C56 H37.50 Cl1.50 N10 O Ti'
_cod_database_code 7014450

loop_
_symmetry_equiv_pos_as_xyz
'x, y, z'
'-x, -y, -z'

loop_
_atom_site_label
_atom_site_type_symbol
_atom_site_fract_x
_atom_site_fract_y
_atom_site_fract_z
_atom_site_U_iso_or_equiv
_atom_site_adp_type
_atom_site_occupancy
_atom_site_symmetry_multiplicity
_atom_site_calc_flag
_atom_site_refinement_flags
_atom_site_disorder_assembly
_atom_site_disorder_group
C2 C 0.2309(5) 0.6136(5) 0.0311(4) 0.0253(14) Uani 1 1 d . . .
C3 C 0.3267(5) 0.6322(5) -0.0326(4) 0.0252(14) Uani 1 1 d . . .
C4 C 0.3832(5) 0.7178(5) -0.0555(4) 0.0307(15) Uani 1 1 d . . .
H4 H 0.3622 0.7775 -0.027 0.037 Uiso 1 1 calc R . .
C5 C 0.4702(6) 0.7118(5) -0.1208(4) 0.0368(17) Uani 1 1 d . . .
H5 H 0.5102 0.7685 -0.1375 0.044 Uiso 1 1 calc R . .
C6 C 0.5019(5) 0.6244(5) -0.1637(4) 0.0355(16) Uani 1 1 d . . .
H6 H 0.5618 0.6239 -0.2092 0.043 Uiso 1 1 calc R . .
C7 C 0.4471(5) 0.5385(5) -0.1408(4) 0.0318(16) Uani 1 1 d . . .
H7 H 0.4689 0.4785 -0.169 0.038 Uiso 1 1 calc R . .
C8 C 0.3587(5) 0.5443(5) -0.0744(4) 0.0246(14) Uani 1 1 d . . .
C9 C 0.2834(5) 0.4704(5) -0.0355(4) 0.0262(14) Uani 1 1 d . . .
C11 C 0.2103(5) 0.3219(5) -0.0301(4) 0.0277(15) Uani 1 1 d . . .
C13 C 0.0731(5) 0.2492(5) 0.0512(4) 0.0243(14) Uani 1 1 d . . .
C14 C 0.1280(5) 0.1758(5) -0.0063(4) 0.0273(15) Uani 1 1 d . . .
C15 C 0.1133(5) 0.0749(5) -0.0122(4) 0.0312(15) Uani 1 1 d . . .
H15 H 0.0558 0.0435 0.0238 0.037 Uiso 1 1 calc R . .
C16 C 0.1856(5) 0.0215(5) -0.0725(4) 0.0331(16) Uani 1 1 d . . .
H16 H 0.1778 -0.0482 -0.0778 0.04 Uiso 1 1 calc R . .
C17 C 0.2706(6) 0.0684(5) -0.1261(4) 0.0348(16) Uani 1 1 d . . .
H17 H 0.3187 0.03 -0.1671 0.042 Uiso 1 1 calc R . .
C18 C 0.2854(5) 0.1696(5) -0.1200(4) 0.0304(15) Uani 1 1 d . . .
H18 H 0.3422 0.2016 -0.1566 0.036 Uiso 1 1 calc R . .
C19 C 0.2140(5) 0.2227(5) -0.0587(4) 0.0270(14) Uani 1 1 d . . .
C21 C -0.0614(5) 0.2956(5) 0.1645(4) 0.0273(15) Uani 1 1 d . . .
C23 C -0.1110(5) 0.4364(5) 0.2319(4) 0.0284(15) Uani 1 1 d . . .
C24 C -0.1941(5) 0.3697(5) 0.2670(4) 0.0288(15) Uani 1 1 d . . .
C25 C -0.2877(6) 0.3823(6) 0.3279(4) 0.0392(17) Uani 1 1 d . . .
H25 H -0.3103 0.4434 0.3553 0.047 Uiso 1 1 calc R . .
C26 C -0.3472(6) 0.3006(6) 0.3471(4) 0.0460(18) Uani 1 1 d . . .
H26 H -0.411 0.305 0.3897 0.055 Uiso 1 1 calc R . .
C27 C -0.3160(6) 0.2126(6) 0.3056(4) 0.0436(18) Uani 1 1 d . . .
H27 H -0.3589 0.1586 0.3203 0.052 Uiso 1 1 calc R . .
C28 C -0.2232(6) 0.2027(6) 0.2434(4) 0.0364(17) Uani 1 1 d . . .
H28 H -0.2035 0.1444 0.2138 0.044 Uiso 1 1 calc R . .
C29 C -0.1598(5) 0.2809(5) 0.2254(4) 0.0293(15) Uani 1 1 d . . .
C31 C -0.0489(5) 0.5945(5) 0.2203(4) 0.0272(14) Uani 1 1 d . . .
C33 C 0.0858(5) 0.6687(5) 0.1360(4) 0.0257(14) Uani 1 1 d . . .
C34 C 0.0281(5) 0.7464(5) 0.1912(4) 0.0285(15) Uani 1 1 d . . .
C35 C 0.0450(5) 0.8447(5) 0.1992(4) 0.0299(15) Uani 1 1 d . . .
H35 H 0.1006 0.8779 0.162 0.036 Uiso 1 1 calc R . .
C36 C -0.0221(6) 0.8935(5) 0.2636(4) 0.0368(17) Uani 1 1 d . . .
H36 H -0.0111 0.9604 0.2712 0.044 Uiso 1 1 calc R . .
C37 C -0.1063(6) 0.8453(6) 0.3179(4) 0.0407(17) Uani 1 1 d . . .
H37 H -0.1503 0.8799 0.3618 0.049 Uiso 1 1 calc R . .
C38 C -0.1257(6) 0.7490(5) 0.3083(4) 0.0328(16) Uani 1 1 d . . .
H38 H -0.1841 0.7181 0.3434 0.039 Uiso 1 1 calc R . .
C39 C -0.0556(5) 0.6986(5) 0.2445(4) 0.0288(15) Uani 1 1 d . . .
C41 C 0.2648(5) 0.2676(5) 0.2465(4) 0.0247(14) Uani 1 1 d . . .
C43 C 0.2823(5) 0.1295(5) 0.1684(3) 0.0230(13) Uani 1 1 d . . .
C44 C 0.2333(5) 0.0477(5) 0.2273(4) 0.0274(14) Uani 1 1 d . . .
H44 H 0.1741 0.0721 0.2697 0.033 Uiso 1 1 calc R . .
C45 C 0.2709(5) -0.0689(5) 0.2240(4) 0.0277(14) Uani 1 1 d . . .
H45 H 0.2382 -0.1241 0.2651 0.033 Uiso 1 1 calc R . .
C46 C 0.3559(5) -0.1071(5) 0.1614(4) 0.0286(15) Uani 1 1 d . . .
C47 C 0.4021(5) -0.0245(5) 0.1026(4) 0.0279(14) Uani 1 1 d . . .
H47 H 0.4589 -0.0482 0.0588 0.033 Uiso 1 1 calc R . .
C48 C 0.3672(5) 0.0939(5) 0.1058(4) 0.0279(14) Uani 1 1 d . . .
H48 H 0.4013 0.1487 0.0657 0.034 Uiso 1 1 calc R . .
C49 C 0.3964(6) -0.2358(5) 0.1574(4) 0.0366(16) Uani 1 1 d . . .
H49A H 0.334 -0.2498 0.1379 0.055 Uiso 1 1 calc R . .
H49B H 0.4143 -0.2899 0.2141 0.055 Uiso 1 1 calc R . .
H49C H 0.4667 -0.25 0.1178 0.055 Uiso 1 1 calc R . .
C51 C 0.1945(5) 0.4418(5) 0.3011(4) 0.0267(14) Uani 1 1 d . . .
C52 C 0.2433(5) 0.5314(5) 0.2851(4) 0.0266(14) Uani 1 1 d . . .
H52 H 0.2841 0.5558 0.2316 0.032 Uiso 1 1 calc R . .
C53 C 0.2311(6) 0.5849(6) 0.3493(4) 0.0360(16) Uani 1 1 d . . .
H53 H 0.2618 0.648 0.338 0.043 Uiso 1 1 calc R . .
C54 C 0.1755(6) 0.5485(6) 0.4287(4) 0.0363(16) Uani 1 1 d . . .
C55 C 0.1314(6) 0.4558(6) 0.4437(4) 0.0371(16) Uani 1 1 d . . .
H55 H 0.0948 0.4279 0.4982 0.045 Uiso 1 1 calc R . .
C56 C 0.1398(5) 0.4032(5) 0.3802(4) 0.0312(15) Uani 1 1 d . . .
H56 H 0.1081 0.3408 0.3913 0.037 Uiso 1 1 calc R . .
C57 C 0.1621(7) 0.6115(7) 0.4958(5) 0.058(2) Uani 1 1 d . . .
H57A H 0.2299 0.6378 0.4891 0.086 Uiso 1 1 calc R . .
H57B H 0.1572 0.5566 0.5525 0.086 Uiso 1 1 calc R . .
H57C H 0.0905 0.6805 0.489 0.086 Uiso 1 1 calc R . .
C101 C 0.4662(7) 0.2457(7) 0.5912(6) 0.058(2) Uani 1 1 d . . .
C102 C 0.4953(7) 0.1323(9) 0.6460(5) 0.067(2) Uani 1 1 d . . .
H102 H 0.5374 0.1122 0.6937 0.081 Uiso 1 1 calc R . .
C103 C 0.4618(7) 0.0492(8) 0.6293(6) 0.066(2) Uani 1 1 d . . .
H103 H 0.4808 -0.0294 0.6661 0.08 Uiso 1 1 calc R . .
C106 C 0.4059(6) 0.2748(7) 0.5201(5) 0.056(2) Uani 1 1 d . . .
H106 H 0.3871 0.3525 0.4821 0.068 Uiso 1 1 calc R . .
C105 C 0.3745(7) 0.1872(8) 0.5066(5) 0.060(2) Uani 1 1 d . . .
H105 H 0.3335 0.2039 0.459 0.073 Uiso 1 1 calc R . .
C104 C 0.4031(8) 0.0774(8) 0.5624(6) 0.067(2) Uani 1 1 d . . .
H104 H 0.3802 0.018 0.5533 0.081 Uiso 1 1 calc R . .
N1 N 0.2106(4) 0.5117(4) 0.0303(3) 0.0254(12) Uani 1 1 d . . .
N10 N 0.2839(4) 0.3840(4) -0.0632(3) 0.0261(12) Uani 1 1 d . . .
N12 N 0.1255(4) 0.3359(4) 0.0368(3) 0.0243(12) Uani 1 1 d . . .
N20 N -0.0123(4) 0.2298(4) 0.1112(3) 0.0292(12) Uani 1 1 d . . .
N22 N -0.0309(4) 0.3881(4) 0.1715(3) 0.0261(12) Uani 1 1 d . . .
N30 N -0.1171(4) 0.5288(4) 0.2566(3) 0.0292(12) Uani 1 1 d . . .
N32 N 0.0398(4) 0.5779(4) 0.1549(3) 0.0243(12) Uani 1 1 d . . .
N40 N 0.1762(4) 0.6855(4) 0.0795(3) 0.0273(12) Uani 1 1 d . . .
N42 N 0.2422(4) 0.2511(4) 0.1735(3) 0.0242(11) Uani 1 1 d . . .
N50 N 0.2013(4) 0.3886(4) 0.2351(3) 0.0236(11) Uani 1 1 d . . .
Ti1 Ti 0.13026(10) 0.41230(9) 0.13076(7) 0.0226(3) Uani 1 1 d . . .
O41 O 0.3245(4) 0.1981(3) 0.3042(3) 0.0326(10) Uani 1 1 d . . .
Cl1 Cl 0.5101(3) 0.3558(3) 0.6044(3) 0.1338(13) Uani 1 1 d . . .
Cl2 Cl -0.1530(6) -0.0756(6) 0.5512(4) 0.074(2) Uani 0.5 1 d P A -1
C201 C -0.0380(10) -0.0216(11) 0.5106(8) 0.050(4) Uani 0.5 1 d PGU A -1
C202 C 0.0729(13) -0.0885(9) 0.5378(7) 0.066(8) Uani 0.5 1 d PGU A -1
H202 H 0.0842 -0.1623 0.5804 0.079 Uiso 0.5 1 calc PR A -1
C203 C 0.1672(9) -0.0475(11) 0.5025(9) 0.071(5) Uani 0.5 1 d PGU A -1
H203 H 0.243 -0.0933 0.5211 0.086 Uiso 0.5 1 calc PR A -1
C204 C 0.1506(8) 0.0604(12) 0.4402(9) 0.075(10) Uani 0.5 1 d PGU A -1
H204 H 0.2151 0.0885 0.4161 0.09 Uiso 0.5 1 calc PR A -1
C205 C 0.0398(10) 0.1274(8) 0.4130(6) 0.041(3) Uani 0.5 1 d PGU A -1
H205 H 0.0284 0.2012 0.3704 0.05 Uiso 0.5 1 calc PR A -1
C206 C -0.0545(8) 0.0864(10) 0.4483(7) 0.041(7) Uani 0.5 1 d PGU A -1
H206 H -0.1303 0.1322 0.4298 0.05 Uiso 0.5 1 calc PR A -1

loop_
_atom_site_aniso_label
_atom_site_aniso_U_11
_atom_site_aniso_U_22
_atom_site_aniso_U_33
_atom_site_aniso_U_23
_atom_site_aniso_U_13
_atom_site_aniso_U_12
C2 0.030(4) 0.023(3) 0.027(3) -0.011(3) -0.006(3) -0.008(3)
C3 0.027(4) 0.021(3) 0.028(4) -0.005(3) -0.007(3) -0.008(3)
C4 0.033(4) 0.030(3) 0.034(4) -0.014(3) -0.005(3) -0.010(3)
C5 0.034(4) 0.034(4) 0.054(5) -0.019(3) -0.007(4) -0.017(3)
C6 0.021(4) 0.037(4) 0.046(4) -0.017(3) 0.009(3) -0.008(3)
C7 0.033(4) 0.027(3) 0.038(4) -0.012(3) -0.002(3) -0.010(3)
C8 0.019(3) 0.025(3) 0.029(4) -0.009(3) -0.003(3) -0.005(3)
C9 0.026(4) 0.023(3) 0.029(4) -0.008(3) -0.006(3) -0.005(3)
C11 0.033(4) 0.020(3) 0.030(4) -0.010(3) -0.011(3) -0.002(3)
C13 0.025(3) 0.017(3) 0.029(3) -0.005(3) -0.013(3) 0.000(3)
C14 0.034(4) 0.020(3) 0.029(4) -0.008(3) -0.009(3) -0.007(3)
C15 0.032(4) 0.028(4) 0.040(4) -0.010(3) -0.013(3) -0.011(3)
C16 0.031(4) 0.027(3) 0.044(4) -0.023(3) -0.008(3) 0.002(3)
C17 0.032(4) 0.028(4) 0.045(4) -0.021(3) -0.009(3) 0.001(3)
C18 0.035(4) 0.027(3) 0.029(4) -0.007(3) -0.002(3) -0.011(3)
C19 0.027(4) 0.022(3) 0.030(4) -0.009(3) -0.011(3) -0.001(3)
C21 0.022(4) 0.028(3) 0.029(4) -0.006(3) -0.008(3) -0.004(3)
C23 0.025(4) 0.028(3) 0.029(4) -0.007(3) -0.008(3) -0.003(3)
C24 0.031(4) 0.033(4) 0.026(4) -0.009(3) -0.006(3) -0.011(3)
C25 0.032(4) 0.051(4) 0.038(4) -0.015(3) 0.004(3) -0.019(4)
C26 0.043(5) 0.059(5) 0.042(4) -0.012(4) 0.001(4) -0.026(4)
C27 0.047(5) 0.051(4) 0.038(4) -0.005(4) -0.002(4) -0.029(4)
C28 0.037(4) 0.038(4) 0.038(4) -0.012(3) -0.004(3) -0.016(3)
C29 0.026(4) 0.029(3) 0.033(4) -0.010(3) -0.010(3) -0.005(3)
C31 0.029(4) 0.028(3) 0.026(4) -0.011(3) -0.003(3) -0.006(3)
C33 0.027(4) 0.024(3) 0.028(4) -0.010(3) -0.007(3) -0.005(3)
C34 0.033(4) 0.021(3) 0.029(4) -0.007(3) -0.014(3) -0.001(3)
C35 0.030(4) 0.027(3) 0.036(4) -0.016(3) -0.005(3) -0.005(3)
C36 0.044(4) 0.027(4) 0.048(4) -0.018(3) -0.008(4) -0.013(3)
C37 0.044(4) 0.044(4) 0.039(4) -0.025(3) -0.004(3) -0.008(3)
C38 0.033(4) 0.037(4) 0.028(4) -0.015(3) -0.003(3) -0.005(3)
C39 0.030(4) 0.023(3) 0.028(4) -0.005(3) -0.007(3) -0.002(3)
C41 0.021(3) 0.025(3) 0.030(4) -0.008(3) -0.006(3) -0.007(3)
C43 0.024(3) 0.020(3) 0.023(3) -0.003(3) -0.009(3) -0.004(3)
C44 0.022(3) 0.024(3) 0.036(4) -0.013(3) -0.002(3) -0.003(3)
C45 0.033(4) 0.024(3) 0.029(4) -0.008(3) -0.003(3) -0.012(3)
C46 0.035(4) 0.020(3) 0.036(4) -0.010(3) -0.009(3) -0.011(3)
C47 0.025(4) 0.027(3) 0.026(4) -0.008(3) -0.007(3) 0.002(3)
C48 0.027(4) 0.024(3) 0.031(4) -0.009(3) -0.004(3) -0.005(3)
C49 0.040(4) 0.025(3) 0.045(4) -0.014(3) 0.000(3) -0.010(3)
C51 0.019(3) 0.028(3) 0.029(4) -0.012(3) -0.007(3) 0.002(3)
C52 0.027(4) 0.028(3) 0.028(3) -0.011(3) -0.004(3) -0.007(3)
C53 0.040(4) 0.037(4) 0.037(4) -0.015(3) -0.006(3) -0.014(3)
C54 0.042(4) 0.043(4) 0.029(4) -0.018(3) -0.011(3) -0.007(3)
C55 0.042(4) 0.045(4) 0.026(4) -0.017(3) 0.001(3) -0.012(3)
C56 0.033(4) 0.028(3) 0.034(4) -0.011(3) -0.001(3) -0.010(3)
C57 0.066(6) 0.071(5) 0.050(5) -0.043(4) 0.003(4) -0.020(4)
C101 0.035(5) 0.062(5) 0.090(7) -0.036(5) -0.009(5) -0.016(4)
C102 0.038(5) 0.101(7) 0.048(5) -0.018(5) -0.015(4) -0.004(5)
C103 0.051(6) 0.058(5) 0.083(7) -0.007(5) -0.014(5) -0.016(4)
C106 0.027(4) 0.052(5) 0.065(6) 0.000(4) -0.001(4) 0.000(4)
C105 0.058(6) 0.072(6) 0.051(5) -0.015(5) -0.010(4) -0.020(5)
C104 0.069(6) 0.074(6) 0.066(6) -0.022(5) -0.015(5) -0.023(5)
N1 0.029(3) 0.025(3) 0.028(3) -0.012(2) -0.003(2) -0.010(2)
N10 0.031(3) 0.021(3) 0.030(3) -0.008(2) -0.005(2) -0.009(2)
N12 0.027(3) 0.018(3) 0.027(3) -0.006(2) -0.003(2) -0.007(2)
N20 0.031(3) 0.030(3) 0.030(3) -0.007(2) -0.006(3) -0.012(2)
N22 0.023(3) 0.022(3) 0.033(3) -0.014(2) -0.002(2) -0.002(2)
N30 0.025(3) 0.031(3) 0.031(3) -0.013(2) 0.000(2) -0.005(2)
N32 0.027(3) 0.023(3) 0.024(3) -0.009(2) -0.006(2) -0.007(2)
N40 0.029(3) 0.023(3) 0.033(3) -0.012(2) -0.005(3) -0.007(2)
N42 0.023(3) 0.022(3) 0.029(3) -0.005(2) -0.008(2) -0.007(2)
N50 0.028(3) 0.019(3) 0.025(3) -0.007(2) -0.004(2) -0.006(2)
Ti1 0.0247(6) 0.0199(6) 0.0238(6) -0.0075(5) -0.0051(5) -0.0052(5)
O41 0.035(3) 0.026(2) 0.037(3) -0.013(2) -0.014(2) 0.000(2)
Cl1 0.089(2) 0.119(2) 0.235(4) -0.097(3) -0.031(2) -0.0302(18)
Cl2 0.098(6) 0.085(4) 0.056(4) -0.018(3) 0.006(4) -0.060(4)
C201 0.071(12) 0.051(9) 0.032(8) -0.009(7) -0.005(8) -0.028(8)
C202 0.077(15) 0.063(16) 0.064(15) -0.005(13) -0.024(13) -0.033(13)
C203 0.063(12) 0.076(12) 0.067(12) -0.006(9) -0.033(9) -0.012(10)
C204 0.084(18) 0.14(2) 0.053(16) -0.044(14) 0.011(14) -0.088(16)
C205 0.037(8) 0.051(8) 0.039(8) -0.010(7) -0.005(7) -0.018(7)
C206 0.048(12) 0.024(11) 0.035(10) -0.001(8) -0.006(10) 0.003(9)

loop_
_atom_type_symbol
_atom_type_description
_atom_type_scat_dispersion_real
_atom_type_scat_dispersion_imag
_atom_type_scat_source
C C 0.0033 0.0016 'International Tables Vol C Tables 4.2.6.8 and 6.1.1.4'
H H 0 0 'International Tables Vol C Tables 4.2.6.8 and 6.1.1.4'
N N 0.0061 0.0033 'International Tables Vol C Tables 4.2.6.8 and 6.1.1.4'
Ti Ti 0.2776 0.4457 'International Tables Vol C Tables 4.2.6.8 and 6.1.1.4'
O O 0.0106 0.006 'International Tables Vol C Tables 4.2.6.8 and 6.1.1.4'
Cl Cl 0.1484 0.1585 'International Tables Vol C Tables 4.2.6.8 and 6.1.1.4'

loop_
_geom_angle_atom_site_label_1
_geom_angle_atom_site_label_2
_geom_angle_atom_site_label_3
_geom_angle
_geom_angle_site_symmetry_1
_geom_angle_site_symmetry_3
_geom_angle_publ_flag
N40 C2 N1 128.6(5) . . ?
N40 C2 C3 122.5(5) . . ?
N1 C2 C3 108.9(5) . . ?
C8 C3 C4 121.0(5) . . ?
C8 C3 C2 107.0(5) . . ?
C4 C3 C2 132.0(5) . . ?
C5 C4 C3 117.3(5) . . ?
C5 C4 H4 121.4 . . ?
C3 C4 H4 121.4 . . ?
C4 C5 C6 122.0(6) . . ?
C4 C5 H5 119 . . ?
C6 C5 H5 119 . . ?
C7 C6 C5 121.1(6) . . ?
C7 C6 H6 119.5 . . ?
C5 C6 H6 119.5 . . ?
C6 C7 C8 117.1(5) . . ?
C6 C7 H7 121.4 . . ?
C8 C7 H7 121.4 . . ?
C7 C8 C3 121.5(5) . . ?
C7 C8 C9 131.3(5) . . ?
C3 C8 C9 107.2(5) . . ?
N10 C9 N1 127.5(5) . . ?
N10 C9 C8 123.6(5) . . ?
N1 C9 C8 108.8(5) . . ?
N10 C11 N12 126.8(5) . . ?
N10 C11 C19 122.9(5) . . ?
N12 C11 C19 110.3(5) . . ?
N20 C13 N12 126.5(5) . . ?
N20 C13 C14 122.9(5) . . ?
N12 C13 C14 110.5(5) . . ?
C15 C14 C19 121.9(6) . . ?
C15 C14 C13 132.0(6) . . ?
C19 C14 C13 106.0(5) . . ?
C14 C15 C16 117.4(6) . . ?
C14 C15 H15 121.3 . . ?
C16 C15 H15 121.3 . . ?
C15 C16 C17 121.4(6) . . ?
C15 C16 H16 119.3 . . ?
C17 C16 H16 119.3 . . ?
C18 C17 C16 121.1(6) . . ?
C18 C17 H17 119.4 . . ?
C16 C17 H17 119.4 . . ?
C17 C18 C19 117.8(6) . . ?
C17 C18 H18 121.1 . . ?
C19 C18 H18 121.1 . . ?
C18 C19 C14 120.4(5) . . ?
C18 C19 C11 133.0(6) . . ?
C14 C19 C11 106.5(5) . . ?
N20 C21 N22 127.4(5) . . ?
N20 C21 C29 123.2(5) . . ?
N22 C21 C29 109.3(5) . . ?
N30 C23 N22 127.8(5) . . ?
N30 C23 C24 122.4(5) . . ?
N22 C23 C24 109.8(5) . . ?
C25 C24 C29 122.7(6) . . ?
C25 C24 C23 131.9(6) . . ?
C29 C24 C23 105.4(5) . . ?
C24 C25 C26 116.5(6) . . ?
C24 C25 H25 121.7 . . ?
C26 C25 H25 121.7 . . ?
C27 C26 C25 121.9(7) . . ?
C27 C26 H26 119.1 . . ?
C25 C26 H26 119.1 . . ?
C28 C27 C26 120.9(6) . . ?
C28 C27 H27 119.6 . . ?
C26 C27 H27 119.6 . . ?
C27 C28 C29 118.1(6) . . ?
C27 C28 H28 120.9 . . ?
C29 C28 H28 120.9 . . ?
C28 C29 C24 119.8(6) . . ?
C28 C29 C21 132.1(6) . . ?
C24 C29 C21 108.0(5) . . ?
N30 C31 N32 127.1(5) . . ?
N30 C31 C39 123.7(5) . . ?
N32 C31 C39 109.1(5) . . ?
N40 C33 N32 127.7(5) . . ?
N40 C33 C34 121.3(5) . . ?
N32 C33 C34 110.9(5) . . ?
C35 C34 C39 121.4(6) . . ?
C35 C34 C33 132.9(6) . . ?
C39 C34 C33 105.6(5) . . ?
C34 C35 C36 117.7(6) . . ?
C34 C35 H35 121.1 . . ?
C36 C35 H35 121.1 . . ?
C35 C36 C37 121.1(6) . . ?
C35 C36 H36 119.4 . . ?
C37 C36 H36 119.4 . . ?
C38 C37 C36 121.2(6) . . ?
C38 C37 H37 119.4 . . ?
C36 C37 H37 119.4 . . ?
C37 C38 C39 117.2(6) . . ?
C37 C38 H38 121.4 . . ?
C39 C38 H38 121.4 . . ?
C34 C39 C38 121.3(6) . . ?
C34 C39 C31 107.3(5) . . ?
C38 C39 C31 131.4(6) . . ?
O41 C41 N42 130.6(5) . . ?
O41 C41 N50 128.9(5) . . ?
N42 C41 N50 100.5(5) . . ?
O41 C41 Ti1 177.1(4) . . ?
N42 C41 Ti1 50.2(3) . . ?
N50 C41 Ti1 50.5(3) . . ?
C48 C43 C44 119.7(5) . . ?
C48 C43 N42 121.2(5) . . ?
C44 C43 N42 119.0(5) . . ?
C45 C44 C43 120.0(5) . . ?
C45 C44 H44 120 . . ?
C43 C44 H44 120 . . ?
C44 C45 C46 121.5(5) . . ?
C44 C45 H45 119.3 . . ?
C46 C45 H45 119.3 . . ?
C47 C46 C45 117.8(5) . . ?
C47 C46 C49 120.9(5) . . ?
C45 C46 C49 121.3(5) . . ?
C46 C47 C48 121.7(5) . . ?
C46 C47 H47 119.1 . . ?
C48 C47 H47 119.1 . . ?
C43 C48 C47 119.3(5) . . ?
C43 C48 H48 120.4 . . ?
C47 C48 H48 120.4 . . ?
C46 C49 H49A 109.5 . . ?
C46 C49 H49B 109.5 . . ?
H49A C49 H49B 109.5 . . ?
C46 C49 H49C 109.5 . . ?
H49A C49 H49C 109.5 . . ?
H49B C49 H49C 109.5 . . ?
C56 C51 C52 120.3(5) . . ?
C56 C51 N50 119.7(5) . . ?
C52 C51 N50 120.0(5) . . ?
C51 C52 C53 118.7(6) . . ?
C51 C52 H52 120.7 . . ?
C53 C52 H52 120.7 . . ?
C54 C53 C52 122.0(6) . . ?
C54 C53 H53 119 . . ?
C52 C53 H53 119 . . ?
C53 C54 C55 117.9(6) . . ?
C53 C54 C57 119.9(6) . . ?
C55 C54 C57 122.1(6) . . ?
C54 C55 C56 121.2(6) . . ?
C54 C55 H55 119.4 . . ?
C56 C55 H55 119.4 . . ?
C51 C56 C55 119.9(6) . . ?
C51 C56 H56 120.1 . . ?
C55 C56 H56 120.1 . . ?
C54 C57 H57A 109.5 . . ?
C54 C57 H57B 109.5 . . ?
H57A C57 H57B 109.5 . . ?
C54 C57 H57C 109.5 . . ?
H57A C57 H57C 109.5 . . ?
H57B C57 H57C 109.5 . . ?
C102 C101 C106 121.0(8) . . ?
C102 C101 Cl1 121.5(7) . . ?
C106 C101 Cl1 117.4(7) . . ?
C103 C102 C101 118.0(8) . . ?
C103 C102 H102 121 . . ?
C101 C102 H102 121 . . ?
C104 C103 C102 120.9(9) . . ?
C104 C103 H103 119.5 . . ?
C102 C103 H103 119.5 . . ?
C105 C106 C101 118.4(8) . . ?
C105 C106 H106 120.8 . . ?
C101 C106 H106 120.8 . . ?
C104 C105 C106 119.0(8) . . ?
C104 C105 H105 120.5 . . ?
C106 C105 H105 120.5 . . ?
C103 C104 C105 122.7(9) . . ?
C103 C104 H104 118.6 . . ?
C105 C104 H104 118.6 . . ?
C9 N1 C2 107.9(4) . . ?
C9 N1 Ti1 124.8(4) . . ?
C2 N1 Ti1 124.4(4) . . ?
C9 N10 C11 122.9(5) . . ?
C11 N12 C13 106.6(4) . . ?
C11 N12 Ti1 124.1(4) . . ?
C13 N12 Ti1 123.7(4) . . ?
C21 N20 C13 123.0(5) . . ?
C21 N22 C23 107.4(5) . . ?
C21 N22 Ti1 125.1(4) . . ?
C23 N22 Ti1 124.8(4) . . ?
C31 N30 C23 122.4(5) . . ?
C33 N32 C31 107.1(4) . . ?
C33 N32 Ti1 124.4(4) . . ?
C31 N32 Ti1 123.6(4) . . ?
C2 N40 C33 121.5(5) . . ?
C41 N42 C43 116.5(4) . . ?
C41 N42 Ti1 97.1(3) . . ?
C43 N42 Ti1 144.2(4) . . ?
C41 N50 C51 118.9(5) . . ?
C41 N50 Ti1 96.5(3) . . ?
C51 N50 Ti1 143.5(4) . . ?
N42 Ti1 N50 65.59(18) . . ?
N42 Ti1 N1 109.90(19) . . ?
N50 Ti1 N1 107.35(19) . . ?
N42 Ti1 N22 103.12(18) . . ?
N50 Ti1 N22 106.04(19) . . ?
N1 Ti1 N22 140.26(19) . . ?
N42 Ti1 N32 145.39(19) . . ?
N50 Ti1 N32 79.99(18) . . ?
N1 Ti1 N32 82.89(18) . . ?
N22 Ti1 N32 82.27(18) . . ?
N42 Ti1 N12 80.50(19) . . ?
N50 Ti1 N12 146.06(18) . . ?
N1 Ti1 N12 81.97(18) . . ?
N22 Ti1 N12 82.30(18) . . ?
N32 Ti1 N12 133.94(19) . . ?
N42 Ti1 C41 32.75(18) . . ?
N50 Ti1 C41 32.95(17) . . ?
N1 Ti1 C41 114.35(19) . . ?
N22 Ti1 C41 105.39(18) . . ?
N32 Ti1 C41 112.67(18) . . ?
N12 Ti1 C41 113.23(18) . . ?
C202 C201 C206 120 . . ?
C202 C201 Cl2 119.8(8) . . ?
C206 C201 Cl2 120.2(8) . . ?
C203 C202 C201 120 . . ?
C203 C202 H202 120 . . ?
C201 C202 H202 120 . . ?
C204 C203 C202 120 . . ?
C204 C203 H203 120 . . ?
C202 C203 H203 120 . . ?
C203 C204 C205 120 . . ?
C203 C204 H204 120 . . ?
C205 C204 H204 120 . . ?
C204 C205 C206 120 . . ?
C204 C205 H205 120 . . ?
C206 C205 H205 120 . . ?
C205 C206 C201 120 . . ?
C205 C206 H206 120 . . ?
C201 C206 H206 120 . . ?

loop_
_geom_bond_atom_site_label_1
_geom_bond_atom_site_label_2
_geom_bond_distance
_geom_bond_site_symmetry_2
_geom_bond_publ_flag
C2 N40 1.322(7) . ?
C2 N1 1.397(7) . ?
C2 C3 1.459(8) . ?
C3 C8 1.395(8) . ?
C3 C4 1.401(8) . ?
C4 C5 1.372(8) . ?
C4 H4 0.95 . ?
C5 C6 1.403(8) . ?
C5 H5 0.95 . ?
C6 C7 1.388(8) . ?
C6 H6 0.95 . ?
C7 C8 1.394(8) . ?
C7 H7 0.95 . ?
C8 C9 1.465(8) . ?
C9 N10 1.310(7) . ?
C9 N1 1.390(7) . ?
C11 N10 1.332(7) . ?
C11 N12 1.382(7) . ?
C11 C19 1.457(8) . ?
C13 N20 1.336(7) . ?
C13 N12 1.395(7) . ?
C13 C14 1.450(8) . ?
C14 C15 1.382(8) . ?
C14 C19 1.412(8) . ?
C15 C16 1.384(8) . ?
C15 H15 0.95 . ?
C16 C17 1.409(9) . ?
C16 H16 0.95 . ?
C17 C18 1.387(8) . ?
C17 H17 0.95 . ?
C18 C19 1.392(8) . ?
C18 H18 0.95 . ?
C21 N20 1.324(7) . ?
C21 N22 1.390(7) . ?
C21 C29 1.448(8) . ?
C23 N30 1.328(7) . ?
C23 N22 1.392(7) . ?
C23 C24 1.471(8) . ?
C24 C25 1.379(8) . ?
C24 C29 1.401(8) . ?
C25 C26 1.393(9) . ?
C25 H25 0.95 . ?
C26 C27 1.393(9) . ?
C26 H26 0.95 . ?
C27 C28 1.386(9) . ?
C27 H27 0.95 . ?
C28 C29 1.394(8) . ?
C28 H28 0.95 . ?
C31 N30 1.318(7) . ?
C31 N32 1.395(7) . ?
C31 C39 1.462(8) . ?
C33 N40 1.344(7) . ?
C33 N32 1.376(7) . ?
C33 C34 1.462(8) . ?
C34 C35 1.377(8) . ?
C34 C39 1.401(8) . ?
C35 C36 1.390(8) . ?
C35 H35 0.95 . ?
C36 C37 1.414(9) . ?
C36 H36 0.95 . ?
C37 C38 1.380(8) . ?
C37 H37 0.95 . ?
C38 C39 1.402(8) . ?
C38 H38 0.95 . ?
C41 O41 1.221(7) . ?
C41 N42 1.396(7) . ?
C41 N50 1.402(7) . ?
C41 Ti1 2.561(6) . ?
C43 C48 1.387(8) . ?
C43 C44 1.398(7) . ?
C43 N42 1.452(7) . ?
C44 C45 1.385(7) . ?
C44 H44 0.95 . ?
C45 C46 1.399(8) . ?
C45 H45 0.95 . ?
C46 C47 1.385(8) . ?
C46 C49 1.531(7) . ?
C47 C48 1.408(8) . ?
C47 H47 0.95 . ?
C48 H48 0.95 . ?
C49 H49A 0.98 . ?
C49 H49B 0.98 . ?
C49 H49C 0.98 . ?
C51 C56 1.383(8) . ?
C51 C52 1.392(8) . ?
C51 N50 1.441(7) . ?
C52 C53 1.401(8) . ?
C52 H52 0.95 . ?
C53 C54 1.385(8) . ?
C53 H53 0.95 . ?
C54 C55 1.392(9) . ?
C54 C57 1.524(8) . ?
C55 C56 1.393(8) . ?
C55 H55 0.95 . ?
C56 H56 0.95 . ?
C57 H57A 0.98 . ?
C57 H57B 0.98 . ?
C57 H57C 0.98 . ?
C101 C102 1.381(11) . ?
C101 C106 1.400(11) . ?
C101 Cl1 1.746(8) . ?
C102 C103 1.374(11) . ?
C102 H102 0.95 . ?
C103 C104 1.331(11) . ?
C103 H103 0.95 . ?
C106 C105 1.387(11) . ?
C106 H106 0.95 . ?
C105 C104 1.355(11) . ?
C105 H105 0.95 . ?
C104 H104 0.95 . ?
N1 Ti1 2.060(5) . ?
N12 Ti1 2.111(5) . ?
N22 Ti1 2.066(5) . ?
N32 Ti1 2.104(5) . ?
N42 Ti1 1.982(4) . ?
N50 Ti1 1.990(5) . ?
Cl2 C201 1.718(9) . ?
C201 C202 1.39 . ?
C201 C206 1.39 . ?
C202 C203 1.39 . ?
C202 H202 0.95 . ?
C203 C204 1.39 . ?
C203 H203 0.95 . ?
C204 C205 1.39 . ?
C204 H204 0.95 . ?
C205 C206 1.39 . ?
C205 H205 0.95 . ?
C206 H206 0.95 . ?

loop_
_geom_torsion_atom_site_label_1
_geom_torsion_atom_site_label_2
_geom_torsion_atom_site_label_3
_geom_torsion_atom_site_label_4
_geom_torsion
_geom_torsion_site_symmetry_1
_geom_torsion_site_symmetry_2
_geom_torsion_site_symmetry_3
_geom_torsion_site_symmetry_4
_geom_torsion_publ_flag
N40 C2 C3 C8 -176.8(6) . . . . ?
N1 C2 C3 C8 3.2(7) . . . . ?
N40 C2 C3 C4 2.3(10) . . . . ?
N1 C2 C3 C4 -177.7(6) . . . . ?
C8 C3 C4 C5 0.5(9) . . . . ?
C2 C3 C4 C5 -178.5(6) . . . . ?
C3 C4 C5 C6 0.2(10) . . . . ?
C4 C5 C6 C7 -0.9(10) . . . . ?
C5 C6 C7 C8 0.9(10) . . . . ?
C6 C7 C8 C3 -0.2(9) . . . . ?
C6 C7 C8 C9 179.2(6) . . . . ?
C4 C3 C8 C7 -0.5(9) . . . . ?
C2 C3 C8 C7 178.7(6) . . . . ?
C4 C3 C8 C9 -180.0(5) . . . . ?
C2 C3 C8 C9 -0.8(6) . . . . ?
C7 C8 C9 N10 -4.4(10) . . . . ?
C3 C8 C9 N10 175.0(6) . . . . ?
C7 C8 C9 N1 178.7(6) . . . . ?
C3 C8 C9 N1 -2.0(7) . . . . ?
N20 C13 C14 C15 -3.0(10) . . . . ?
N12 C13 C14 C15 174.3(6) . . . . ?
N20 C13 C14 C19 -179.1(6) . . . . ?
N12 C13 C14 C19 -1.8(7) . . . . ?
C19 C14 C15 C16 -0.8(9) . . . . ?
C13 C14 C15 C16 -176.3(6) . . . . ?
C14 C15 C16 C17 -0.3(9) . . . . ?
C15 C16 C17 C18 0.4(10) . . . . ?
C16 C17 C18 C19 0.6(9) . . . . ?
C17 C18 C19 C14 -1.6(9) . . . . ?
C17 C18 C19 C11 174.7(6) . . . . ?
C15 C14 C19 C18 1.8(9) . . . . ?
C13 C14 C19 C18 178.3(6) . . . . ?
C15 C14 C19 C11 -175.4(6) . . . . ?
C13 C14 C19 C11 1.1(6) . . . . ?
N10 C11 C19 C18 0.3(10) . . . . ?
N12 C11 C19 C18 -176.9(6) . . . . ?
N10 C11 C19 C14 177.0(6) . . . . ?
N12 C11 C19 C14 -0.2(7) . . . . ?
N30 C23 C24 C25 -0.9(10) . . . . ?
N22 C23 C24 C25 179.6(7) . . . . ?
N30 C23 C24 C29 179.6(6) . . . . ?
N22 C23 C24 C29 0.2(7) . . . . ?
C29 C24 C25 C26 0.5(10) . . . . ?
C23 C24 C25 C26 -178.9(7) . . . . ?
C24 C25 C26 C27 -1.6(10) . . . . ?
C25 C26 C27 C28 0.3(11) . . . . ?
C26 C27 C28 C29 2.0(10) . . . . ?
C27 C28 C29 C24 -3.0(9) . . . . ?
C27 C28 C29 C21 -178.8(6) . . . . ?
C25 C24 C29 C28 1.8(10) . . . . ?
C23 C24 C29 C28 -178.7(6) . . . . ?
C25 C24 C29 C21 178.5(6) . . . . ?
C23 C24 C29 C21 -2.0(7) . . . . ?
N20 C21 C29 C28 0.2(11) . . . . ?
N22 C21 C29 C28 179.4(6) . . . . ?
N20 C21 C29 C24 -176.0(6) . . . . ?
N22 C21 C29 C24 3.2(7) . . . . ?
N40 C33 C34 C35 1.1(10) . . . . ?
N32 C33 C34 C35 177.4(6) . . . . ?
N40 C33 C34 C39 -176.4(5) . . . . ?
N32 C33 C34 C39 -0.1(7) . . . . ?
C39 C34 C35 C36 1.5(9) . . . . ?
C33 C34 C35 C36 -175.7(6) . . . . ?
C34 C35 C36 C37 -1.2(10) . . . . ?
C35 C36 C37 C38 -0.7(10) . . . . ?
C36 C37 C38 C39 2.2(10) . . . . ?
C35 C34 C39 C38 0.0(9) . . . . ?
C33 C34 C39 C38 177.9(6) . . . . ?
C35 C34 C39 C31 -178.7(6) . . . . ?
C33 C34 C39 C31 -0.9(6) . . . . ?
C37 C38 C39 C34 -1.9(9) . . . . ?
C37 C38 C39 C31 176.6(6) . . . . ?
N30 C31 C39 C34 -178.8(6) . . . . ?
N32 C31 C39 C34 1.6(7) . . . . ?
N30 C31 C39 C38 2.6(11) . . . . ?
N32 C31 C39 C38 -177.0(6) . . . . ?
C48 C43 C44 C45 1.1(9) . . . . ?
N42 C43 C44 C45 -179.5(5) . . . . ?
C43 C44 C45 C46 -1.4(9) . . . . ?
C44 C45 C46 C47 0.2(9) . . . . ?
C44 C45 C46 C49 -179.4(6) . . . . ?
C45 C46 C47 C48 1.2(9) . . . . ?
C49 C46 C47 C48 -179.2(6) . . . . ?
C44 C43 C48 C47 0.3(9) . . . . ?
N42 C43 C48 C47 -179.1(5) . . . . ?
C46 C47 C48 C43 -1.5(9) . . . . ?
C56 C51 C52 C53 -2.9(9) . . . . ?
N50 C51 C52 C53 177.4(5) . . . . ?
C51 C52 C53 C54 2.2(9) . . . . ?
C52 C53 C54 C55 0.1(10) . . . . ?
C52 C53 C54 C57 -178.6(6) . . . . ?
C53 C54 C55 C56 -1.7(10) . . . . ?
C57 C54 C55 C56 177.0(6) . . . . ?
C52 C51 C56 C55 1.3(9) . . . . ?
N50 C51 C56 C55 -178.9(5) . . . . ?
C54 C55 C56 C51 1.0(10) . . . . ?
C106 C101 C102 C103 -1.1(12) . . . . ?
Cl1 C101 C102 C103 -177.3(6) . . . . ?
C101 C102 C103 C104 0.1(12) . . . . ?
C102 C101 C106 C105 1.0(11) . . . . ?
Cl1 C101 C106 C105 177.4(6) . . . . ?
C101 C106 C105 C104 0.0(11) . . . . ?
C102 C103 C104 C105 0.9(14) . . . . ?
C106 C105 C104 C103 -1.0(13) . . . . ?
N10 C9 N1 C2 -172.8(6) . . . . ?
C8 C9 N1 C2 4.0(6) . . . . ?
N10 C9 N1 Ti1 25.5(9) . . . . ?
C8 C9 N1 Ti1 -157.7(4) . . . . ?
N40 C2 N1 C9 175.6(6) . . . . ?
C3 C2 N1 C9 -4.4(6) . . . . ?
N40 C2 N1 Ti1 -22.6(9) . . . . ?
C3 C2 N1 Ti1 157.4(4) . . . . ?
N1 C9 N10 C11 0.2(9) . . . . ?
C8 C9 N10 C11 -176.1(6) . . . . ?
N12 C11 N10 C9 -0.8(9) . . . . ?
C19 C11 N10 C9 -177.4(6) . . . . ?
N10 C11 N12 C13 -177.9(6) . . . . ?
C19 C11 N12 C13 -0.9(6) . . . . ?
N10 C11 N12 Ti1 -23.5(8) . . . . ?
C19 C11 N12 Ti1 153.5(4) . . . . ?
N20 C13 N12 C11 178.8(6) . . . . ?
C14 C13 N12 C11 1.6(6) . . . . ?
N20 C13 N12 Ti1 24.3(8) . . . . ?
C14 C13 N12 Ti1 -152.9(4) . . . . ?
N22 C21 N20 C13 -3.9(10) . . . . ?
C29 C21 N20 C13 175.1(6) . . . . ?
N12 C13 N20 C21 2.2(9) . . . . ?
C14 C13 N20 C21 179.0(6) . . . . ?
N20 C21 N22 C23 176.1(6) . . . . ?
C29 C21 N22 C23 -3.0(6) . . . . ?
N20 C21 N22 Ti1 -22.0(8) . . . . ?
C29 C21 N22 Ti1 158.9(4) . . . . ?
N30 C23 N22 C21 -177.6(6) . . . . ?
C24 C23 N22 C21 1.8(6) . . . . ?
N30 C23 N22 Ti1 20.4(9) . . . . ?
C24 C23 N22 Ti1 -160.2(4) . . . . ?
N32 C31 N30 C23 -2.1(10) . . . . ?
C39 C31 N30 C23 178.3(6) . . . . ?
N22 C23 N30 C31 5.1(10) . . . . ?
C24 C23 N30 C31 -174.3(6) . . . . ?
N40 C33 N32 C31 177.1(6) . . . . ?
C34 C33 N32 C31 1.1(6) . . . . ?
N40 C33 N32 Ti1 21.2(8) . . . . ?
C34 C33 N32 Ti1 -154.7(4) . . . . ?
N30 C31 N32 C33 178.7(6) . . . . ?
C39 C31 N32 C33 -1.6(6) . . . . ?
N30 C31 N32 Ti1 -25.2(8) . . . . ?
C39 C31 N32 Ti1 154.4(4) . . . . ?
N1 C2 N40 C33 -2.1(10) . . . . ?
C3 C2 N40 C33 178.0(6) . . . . ?
N32 C33 N40 C2 2.5(9) . . . . ?
C34 C33 N40 C2 178.1(6) . . . . ?
O41 C41 N42 C43 9.1(9) . . . . ?
N50 C41 N42 C43 -172.2(4) . . . . ?
Ti1 C41 N42 C43 -167.2(5) . . . . ?
O41 C41 N42 Ti1 176.3(6) . . . . ?
N50 C41 N42 Ti1 -4.9(4) . . . . ?
C48 C43 N42 C41 -116.2(6) . . . . ?
C44 C43 N42 C41 64.4(7) . . . . ?
C48 C43 N42 Ti1 85.8(8) . . . . ?
C44 C43 N42 Ti1 -93.6(7) . . . . ?
O41 C41 N50 C51 -5.4(9) . . . . ?
N42 C41 N50 C51 175.8(4) . . . . ?
Ti1 C41 N50 C51 170.9(5) . . . . ?
O41 C41 N50 Ti1 -176.3(6) . . . . ?
N42 C41 N50 Ti1 4.9(4) . . . . ?
C56 C51 N50 C41 -63.5(7) . . . . ?
C52 C51 N50 C41 116.2(6) . . . . ?
C56 C51 N50 Ti1 101.2(7) . . . . ?
C52 C51 N50 Ti1 -79.0(8) . . . . ?
C41 N42 Ti1 N50 3.7(3) . . . . ?
C43 N42 Ti1 N50 164.0(7) . . . . ?
C41 N42 Ti1 N1 104.3(3) . . . . ?
C43 N42 Ti1 N1 -95.4(6) . . . . ?
C41 N42 Ti1 N22 -98.1(3) . . . . ?
C43 N42 Ti1 N22 62.1(6) . . . . ?
C41 N42 Ti1 N32 -2.7(5) . . . . ?
C43 N42 Ti1 N32 157.6(5) . . . . ?
C41 N42 Ti1 N12 -177.8(3) . . . . ?
C43 N42 Ti1 N12 -17.6(6) . . . . ?
C43 N42 Ti1 C41 160.2(8) . . . . ?
C41 N50 Ti1 N42 -3.7(3) . . . . ?
C51 N50 Ti1 N42 -170.3(7) . . . . ?
C41 N50 Ti1 N1 -108.2(3) . . . . ?
C51 N50 Ti1 N1 85.2(6) . . . . ?
C41 N50 Ti1 N22 93.7(3) . . . . ?
C51 N50 Ti1 N22 -72.9(6) . . . . ?
C41 N50 Ti1 N32 172.6(3) . . . . ?
C51 N50 Ti1 N32 6.0(6) . . . . ?
C41 N50 Ti1 N12 -6.5(5) . . . . ?
C51 N50 Ti1 N12 -173.1(5) . . . . ?
C51 N50 Ti1 C41 -166.6(8) . . . . ?
C9 N1 Ti1 N42 43.2(5) . . . . ?
C2 N1 Ti1 N42 -115.6(5) . . . . ?
C9 N1 Ti1 N50 112.9(5) . . . . ?
C2 N1 Ti1 N50 -45.9(5) . . . . ?
C9 N1 Ti1 N22 -101.2(5) . . . . ?
C2 N1 Ti1 N22 100.0(5) . . . . ?
C9 N1 Ti1 N32 -170.0(5) . . . . ?
C2 N1 Ti1 N32 31.2(5) . . . . ?
C9 N1 Ti1 N12 -33.6(5) . . . . ?
C2 N1 Ti1 N12 167.6(5) . . . . ?
C9 N1 Ti1 C41 78.3(5) . . . . ?
C2 N1 Ti1 C41 -80.5(5) . . . . ?
C21 N22 Ti1 N42 -45.6(5) . . . . ?
C23 N22 Ti1 N42 113.2(5) . . . . ?
C21 N22 Ti1 N50 -113.6(5) . . . . ?
C23 N22 Ti1 N50 45.2(5) . . . . ?
C21 N22 Ti1 N1 100.2(5) . . . . ?
C23 N22 Ti1 N1 -101.0(5) . . . . ?
C21 N22 Ti1 N32 169.2(5) . . . . ?
C23 N22 Ti1 N32 -32.0(4) . . . . ?
C21 N22 Ti1 N12 32.7(5) . . . . ?
C23 N22 Ti1 N12 -168.5(5) . . . . ?
C21 N22 Ti1 C41 -79.4(5) . . . . ?
C23 N22 Ti1 C41 79.5(5) . . . . ?
C33 N32 Ti1 N42 84.1(5) . . . . ?
C31 N32 Ti1 N42 -67.8(6) . . . . ?
C33 N32 Ti1 N50 78.2(5) . . . . ?
C31 N32 Ti1 N50 -73.8(5) . . . . ?
C33 N32 Ti1 N1 -30.9(4) . . . . ?
C31 N32 Ti1 N1 177.1(5) . . . . ?
C33 N32 Ti1 N22 -174.0(5) . . . . ?
C31 N32 Ti1 N22 34.1(5) . . . . ?
C33 N32 Ti1 N12 -102.5(5) . . . . ?
C31 N32 Ti1 N12 105.5(5) . . . . ?
C33 N32 Ti1 C41 82.5(5) . . . . ?
C31 N32 Ti1 C41 -69.4(5) . . . . ?
C11 N12 Ti1 N42 -79.0(4) . . . . ?
C13 N12 Ti1 N42 71.1(4) . . . . ?
C11 N12 Ti1 N50 -76.4(5) . . . . ?
C13 N12 Ti1 N50 73.7(6) . . . . ?
C11 N12 Ti1 N1 32.8(4) . . . . ?
C13 N12 Ti1 N1 -177.0(5) . . . . ?
C11 N12 Ti1 N22 176.2(5) . . . . ?
C13 N12 Ti1 N22 -33.6(4) . . . . ?
C11 N12 Ti1 N32 104.8(5) . . . . ?
C13 N12 Ti1 N32 -105.1(5) . . . . ?
C11 N12 Ti1 C41 -80.3(4) . . . . ?
C13 N12 Ti1 C41 69.8(5) . . . . ?
O41 C41 Ti1 N42 -107(9) . . . . ?
N50 C41 Ti1 N42 173.7(5) . . . . ?
O41 C41 Ti1 N50 79(9) . . . . ?
N42 C41 Ti1 N50 -173.7(5) . . . . ?
O41 C41 Ti1 N1 164(9) . . . . ?
N42 C41 Ti1 N1 -89.3(3) . . . . ?
N50 C41 Ti1 N1 84.5(3) . . . . ?
O41 C41 Ti1 N22 -17(9) . . . . ?
N42 C41 Ti1 N22 90.4(3) . . . . ?
N50 C41 Ti1 N22 -95.9(3) . . . . ?
O41 C41 Ti1 N32 71(9) . . . . ?
N42 C41 Ti1 N32 178.3(3) . . . . ?
N50 C41 Ti1 N32 -7.9(4) . . . . ?
O41 C41 Ti1 N12 -105(9) . . . . ?
N42 C41 Ti1 N12 2.3(4) . . . . ?
N50 C41 Ti1 N12 176.0(3) . . . . ?
C206 C201 C202 C203 0 . . . . ?
Cl2 C201 C202 C203 177.2(12) . . . . ?
C201 C202 C203 C204 0 . . . . ?
C202 C203 C204 C205 0 . . . . ?
C203 C204 C205 C206 0 . . . . ?
C204 C205 C206 C201 0 . . . . ?
C202 C201 C206 C205 0 . . . . ?
Cl2 C201 C206 C205 -177.2(12) . . . . ?
